data_1547975
loop_
_publ_author_name
'Quan-Guo Zhai'
'Xianhui Bu'
'Chengyu Mao'
'Xiang Zhao'
'Luke Daemen'
'Yongqiang Cheng'
'Anibal J. Ramirez-Cuesta'
'Pingyun Feng'

_publ_section_title
;
 An ultra-tunable platform for molecular engineering of high-performance
 crystalline porous materials
;
_journal_name_full 'Nature Communications'
_journal_page_first 13645
_journal_paper_doi 10.1038/ncomms13645
_journal_volume 7
_journal_year 2016
_chemical_formula_sum 'C54 H31 Mg2 N6 O13 V'
_chemical_formula_weight 1071.41
_space_group_crystal_system hexagonal
_space_group_IT_number 194
_space_group_name_Hall '-P 6c 2c'
_space_group_name_H-M_alt 'P 63/m m c'
_symmetry_space_group_name_Hall '-P 6c 2c'
_symmetry_space_group_name_H-M 'P 63/m m c'
_atom_sites_solution_hydrogens geom
_cell_angle_alpha 90
_cell_angle_beta 90
_cell_angle_gamma 120
_cell_formula_units_Z 2
_cell_length_a 16.8599(12)
_cell_length_b 16.8599(12)
_cell_length_c 14.882(3)
_cell_measurement_reflns_used 340
_cell_measurement_temperature 200(2)
_cell_measurement_theta_max 16.67
_cell_measurement_theta_min 2.74
_cell_volume 3663.5(8)
_computing_cell_refinement 'Bruker SMART'
_computing_data_collection 'Bruker SMART'
_computing_data_reduction 'Bruker SAINT'
_computing_molecular_graphics 'Bruker SHELXTL'
_computing_publication_material 'Bruker SHELXTL'
_computing_structure_refinement 'SHELXL-2014/7 (Sheldrick, 2014)'
_computing_structure_solution 'Bruker SHELXTL'
_diffrn_ambient_temperature 200(2)
_diffrn_measured_fraction_theta_full 0.998
_diffrn_measured_fraction_theta_max 0.998
_diffrn_measurement_device_type 'Bruker APEX-II CCD'
_diffrn_measurement_method '\f and \w scans'
_diffrn_radiation_type MoK\a
_diffrn_radiation_wavelength 0.71073
_diffrn_reflns_av_R_equivalents 0.0753
_diffrn_reflns_av_unetI/netI 0.0368
_diffrn_reflns_Laue_measured_fraction_full 0.998
_diffrn_reflns_Laue_measured_fraction_max 0.998
_diffrn_reflns_limit_h_max 12
_diffrn_reflns_limit_h_min -12
_diffrn_reflns_limit_k_max 13
_diffrn_reflns_limit_k_min -15
_diffrn_reflns_limit_l_max 12
_diffrn_reflns_limit_l_min -13
_diffrn_reflns_number 6304
_diffrn_reflns_point_group_measured_fraction_full 0.998
_diffrn_reflns_point_group_measured_fraction_max 0.998
_diffrn_reflns_theta_full 19.149
_diffrn_reflns_theta_max 19.149
_diffrn_reflns_theta_min 1.954
_exptl_absorpt_coefficient_mu 0.203
_exptl_absorpt_correction_type none
_exptl_crystal_colour gray
_exptl_crystal_density_diffrn 0.971
_exptl_crystal_description block
_exptl_crystal_F_000 1096
_exptl_crystal_size_max 0.21
_exptl_crystal_size_mid 0.18
_exptl_crystal_size_min 0.12
_refine_diff_density_max 0.523
_refine_diff_density_min -0.428
_refine_diff_density_rms 0.128
_refine_ls_extinction_coef 0.012(7)
_refine_ls_extinction_expression Fc^*^=kFc[1+0.001xFc^2^\l^3^/sin(2\q)]^-1/4^
_refine_ls_extinction_method 'SHELXL-2014/7 (Sheldrick 2014'
_refine_ls_goodness_of_fit_ref 1.019
_refine_ls_hydrogen_treatment constr
_refine_ls_matrix_type full
_refine_ls_number_parameters 91
_refine_ls_number_reflns 612
_refine_ls_number_restraints 72
_refine_ls_restrained_S_all 1.021
_refine_ls_R_factor_all 0.1364
_refine_ls_R_factor_gt 0.1244
_refine_ls_shift/su_max 0.000
_refine_ls_shift/su_mean 0.000
_refine_ls_structure_factor_coef Fsqd
_refine_ls_weighting_details 'w=1/[\s^2^(Fo^2^)+(0.3500P)^2^] where P=(Fo^2^+2Fc^2^)/3'
_refine_ls_weighting_scheme calc
_refine_ls_wR_factor_gt 0.3459
_refine_ls_wR_factor_ref 0.3663
_reflns_Friedel_coverage 0.000
_reflns_Friedel_fraction_full .
_reflns_Friedel_fraction_max .
_reflns_number_gt 497
_reflns_number_total 612
_reflns_threshold_expression 'I > 2\s(I)'
_cod_data_source_file 5.cif
_cod_data_source_block 5
_cod_original_cell_volume 3663.5(9)
_cod_database_code 1547975
_shelx_space_group_comment
;
The symmetry employed for this shelxl refinement is uniquely defined
by the following loop, which should always be used as a source of
symmetry information in preference to the above space-group names.
They are only intended as comments.
;

loop_
_space_group_symop_operation_xyz
'x, y, z'
'x-y, x, z+1/2'
'-y, x-y, z'
'-x, -y, z+1/2'
'-x+y, -x, z'
'y, -x+y, z+1/2'
'-y, -x, -z+1/2'
'x-y, -y, -z'
'x, x-y, -z+1/2'
'y, x, -z'
'-x+y, y, -z+1/2'
'-x, -x+y, -z'
'-x, -y, -z'
'-x+y, -x, -z-1/2'
'y, -x+y, -z'
'x, y, -z-1/2'
'x-y, x, -z'
'-y, x-y, -z-1/2'
'y, x, z-1/2'
'-x+y, y, z'
'-x, -x+y, z-1/2'
'-y, -x, z'
'x-y, -y, z-1/2'
'x, x-y, z'

loop_
_atom_site_label
_atom_site_type_symbol
_atom_site_fract_x
_atom_site_fract_y
_atom_site_fract_z
_atom_site_U_iso_or_equiv
_atom_site_adp_type
_atom_site_occupancy
_atom_site_site_symmetry_order
_atom_site_calc_flag
_atom_site_refinement_flags_posn
_atom_site_refinement_flags_adp
_atom_site_refinement_flags_occupancy
_atom_site_disorder_assembly
_atom_site_disorder_group
Mg1 Mg 0.73350(12) 0.4670(2) 0.2500 0.028(2) Uani 0.6667 4 d S T P . .
V1 V 0.73350(12) 0.4670(2) 0.2500 0.028(2) Uani 0.3333 4 d S T P . .
C1 C 0.5869(8) 0.5131(6) 0.5109(6) 0.086(6) Uani 0.5 1 d D U P . .
C2 C 0.5512(6) 0.5483(8) 0.5711(9) 0.096(6) Uani 0.5 1 d D U P A .
C3 C 0.5354(3) 0.4646(3) 0.4387(5) 0.058(4) Uani 1 2 d DS TU P A .
C4 C 0.5750(3) 0.4250(3) 0.3703(7) 0.035(3) Uani 1 2 d S TU P . .
C5 C 0.8980(10) 0.6664(9) 0.2500 0.133(8) Uani 1 2 d DS T P . .
H5A H 0.9312 0.6346 0.2500 0.160 Uiso 1 2 calc R U P . .
C6 C 0.9488(9) 0.7617(8) 0.2500 0.150(11) Uani 1 2 d DS T P . .
H6A H 1.0138 0.7918 0.2500 0.180 Uiso 1 2 calc R U P . .
C7 C 0.9058(6) 0.8117(12) 0.2500 0.070(7) Uani 1 4 d DS T P . .
C8 C 0.9550(7) 0.9099(14) 0.2500 0.077(7) Uani 1 4 d S T P . .
N1 N 0.8083(4) 0.6166(8) 0.2500 0.034(4) Uani 1 4 d DS T P . .
N2 N 0.9064(10) 0.9532(5) 0.2500 0.087(6) Uani 1 4 d S T P . .
O1 O 0.6667 0.3333 0.2500 0.024(4) Uani 1 12 d S T P . .
O2 O 0.6560(4) 0.4773(3) 0.3448(4) 0.048(3) Uani 1 1 d . . . . .
C11 C 0.6737(11) 0.5271(16) 0.523(2) 0.099(9) Uiso 0.25 1 d D U P A -1
C12 C 0.7297(18) 0.575(2) 0.594(2) 0.135(13) Uiso 0.25 1 d D U P A -1
C13 C 0.694(2) 0.610(2) 0.654(2) 0.140(14) Uiso 0.25 1 d D U P A -1
C14 C 0.6078(19) 0.5958(14) 0.6416(14) 0.111(10) Uiso 0.25 1 d D U P A -1

loop_
_atom_site_aniso_label
_atom_site_aniso_U_11
_atom_site_aniso_U_22
_atom_site_aniso_U_33
_atom_site_aniso_U_23
_atom_site_aniso_U_13
_atom_site_aniso_U_12
Mg1 0.024(3) 0.039(3) 0.025(3) 0.000 0.000 0.0197(17)
V1 0.024(3) 0.039(3) 0.025(3) 0.000 0.000 0.0197(17)
C1 0.059(9) 0.104(10) 0.089(10) -0.054(9) 0.006(8) 0.036(8)
C2 0.063(10) 0.109(12) 0.108(13) -0.065(10) 0.006(10) 0.036(9)
C3 0.055(6) 0.055(6) 0.060(8) -0.022(3) 0.022(3) 0.024(6)
C4 0.043(6) 0.043(6) 0.041(7) -0.004(2) 0.004(2) 0.038(7)
C5 0.131(18) 0.100(18) 0.22(2) 0.000 0.000 0.096(17)
C6 0.061(12) 0.003(9) 0.36(3) 0.000 0.000 -0.005(8)
C7 0.031(9) 0.018(13) 0.16(2) 0.000 0.000 0.009(6)
C8 0.035(10) 0.07(2) 0.14(2) 0.000 0.000 0.034(10)
N1 0.003(5) 0.017(8) 0.086(10) 0.000 0.000 0.009(4)
N2 0.037(11) 0.050(10) 0.17(2) 0.000 0.000 0.018(6)
O1 0.027(6) 0.027(6) 0.019(9) 0.000 0.000 0.014(3)
O2 0.037(4) 0.033(4) 0.062(4) -0.013(3) 0.022(3) 0.009(3)

loop_
_atom_type_symbol
_atom_type_description
_atom_type_scat_dispersion_real
_atom_type_scat_dispersion_imag
_atom_type_scat_source
C C 0.0033 0.0016 'International Tables Vol C Tables 4.2.6.8 and 6.1.1.4'
H H 0.0000 0.0000 'International Tables Vol C Tables 4.2.6.8 and 6.1.1.4'
Mg Mg 0.0486 0.0363 'International Tables Vol C Tables 4.2.6.8 and 6.1.1.4'
N N 0.0061 0.0033 'International Tables Vol C Tables 4.2.6.8 and 6.1.1.4'
O O 0.0106 0.0060 'International Tables Vol C Tables 4.2.6.8 and 6.1.1.4'
V V 0.3005 0.5294 'International Tables Vol C Tables 4.2.6.8 and 6.1.1.4'

loop_
_geom_angle_atom_site_label_1
_geom_angle_atom_site_label_2
_geom_angle_atom_site_label_3
_geom_angle
_geom_angle_site_symmetry_1
_geom_angle_site_symmetry_3
O1 Mg1 O2 94.32(18) . 20_655
O1 Mg1 O2 94.32(18) . 16_556
O2 Mg1 O2 171.4(4) 20_655 16_556
O1 Mg1 O2 94.32(18) . .
O2 Mg1 O2 88.9(4) 20_655 .
O2 Mg1 O2 90.4(4) 16_556 .
O1 Mg1 O2 94.32(18) . 11_655
O2 Mg1 O2 90.4(4) 20_655 11_655
O2 Mg1 O2 88.9(4) 16_556 11_655
O2 Mg1 O2 171.4(4) . 11_655
O1 Mg1 N1 180.0 . .
O2 Mg1 N1 85.68(18) 20_655 .
O2 Mg1 N1 85.68(18) 16_556 .
O2 Mg1 N1 85.68(18) . .
O2 Mg1 N1 85.68(18) 11_655 .
C3 C1 C2 119.3(12) . .
C3 C1 C11 120.8(17) . .
C2 C1 C11 120.0(15) . .
C3 C1 C2 53.0(5) . 10_556
C2 C1 C2 88.3(11) . 10_556
C11 C1 C2 128.6(11) . 10_556
C3 C1 C1 51.9(5) . 22_665
C2 C1 C1 89.8(5) . 22_665
C11 C1 C1 128.2(8) . 22_665
C2 C1 C1 89.8(4) 10_556 22_665
C1 C2 C3 121.7(12) . 13_666
C1 C2 C14 115.1(15) . .
C3 C2 C14 123.2(17) 13_666 .
C1 C2 C1 91.7(11) . 10_556
C3 C2 C1 52.6(5) 13_666 10_556
C14 C2 C1 128.8(13) . 10_556
C1 C2 C2 90.2(5) . 22_665
C3 C2 C2 52.3(5) 13_666 22_665
C14 C2 C2 129.7(9) . 22_665
C1 C2 C2 90.2(4) 10_556 22_665
C1 C3 C1 76.3(9) 22_665 .
C1 C3 C2 74.4(9) 22_665 13_666
C1 C3 C2 119.0(10) . 13_666
C1 C3 C2 119.0(10) 22_665 10_556
C1 C3 C2 74.4(9) . 10_556
C2 C3 C2 75.3(10) 13_666 10_556
C1 C3 C4 119.8(7) 22_665 .
C1 C3 C4 119.8(7) . .
C2 C3 C4 121.2(7) 13_666 .
C2 C3 C4 121.2(7) 10_556 .
O2 C4 O2 126.7(9) 22_665 .
O2 C4 C3 116.7(5) 22_665 .
O2 C4 C3 116.7(5) . .
N1 C5 C6 125.8(11) . .
N1 C5 H5A 117.1 . .
C6 C5 H5A 117.1 . .
C7 C6 C5 120.3(12) . .
C7 C6 H6A 119.8 . .
C5 C6 H6A 119.8 . .
C6 C7 C6 115.0(14) . 20_655
C6 C7 C8 122.5(7) . .
C6 C7 C8 122.5(7) 20_655 .
N2 C8 N2 123.8(19) 3_765 .
N2 C8 C7 118.1(10) 3_765 .
N2 C8 C7 118.1(10) . .
C5 N1 C5 112.8(13) . 20_655
C5 N1 Mg1 123.6(7) . .
C5 N1 Mg1 123.6(7) 20_655 .
C8 N2 C8 116(2) 14_676 .
V1 O1 Mg1 0.0 14_666 14_666
V1 O1 Mg1 120.0 14_666 .
Mg1 O1 Mg1 120.0 14_666 .
V1 O1 V1 120.0 14_666 3_655
Mg1 O1 V1 120.0 14_666 3_655
Mg1 O1 V1 120.0 . 3_655
V1 O1 Mg1 120.0 14_666 3_655
Mg1 O1 Mg1 120.0 14_666 3_655
Mg1 O1 Mg1 120.0 . 3_655
V1 O1 Mg1 0.0 3_655 3_655
C4 O2 Mg1 133.1(6) . .
C12 C11 C1 125(2) . .
C11 C12 C13 116(2) . .
C14 C13 C12 119(2) . .
C13 C14 C2 125(2) . .

loop_
_geom_bond_atom_site_label_1
_geom_bond_atom_site_label_2
_geom_bond_distance
_geom_bond_site_symmetry_2
Mg1 O1 1.952(4) .
Mg1 O2 1.989(5) 20_655
Mg1 O2 1.989(5) 16_556
Mg1 O2 1.989(5) .
Mg1 O2 1.989(5) 11_655
Mg1 N1 2.185(12) .
C1 C3 1.367(7) .
C1 C2 1.369(7) .
C1 C11 1.373(10) .
C1 C2 1.656(18) 10_556
C1 C1 1.688(19) 22_665
C2 C3 1.373(7) 13_666
C2 C14 1.374(10) .
C2 C1 1.656(18) 10_556
C2 C2 1.68(2) 22_665
C3 C1 1.367(7) 22_665
C3 C2 1.373(7) 13_666
C3 C2 1.373(7) 10_556
C3 C4 1.541(15) .
C4 O2 1.257(7) 22_665
C4 O2 1.257(7) .
C5 N1 1.312(14) .
C5 C6 1.392(15) .
C5 H5A 0.9500 .
C6 C7 1.359(14) .
C6 H6A 0.9500 .
C7 C6 1.359(14) 20_655
C7 C8 1.43(2) .
C8 N2 1.342(12) 3_765
C8 N2 1.342(12) .
N1 C5 1.312(14) 20_655
N2 C8 1.342(12) 14_676
O1 V1 1.952(4) 14_666
O1 Mg1 1.952(4) 14_666
O1 V1 1.952(4) 3_655
O1 Mg1 1.952(4) 3_655
C11 C12 1.368(11) .
C12 C13 1.370(10) .
C13 C14 1.369(10) .

loop_
_cod_changelog_entry_id
_cod_changelog_entry_author
_cod_changelog_entry_date
_cod_changelog_entry_text
1 'Vaitkus, Antanas' 2023-12-21T17:23:00+02:00
;
 Removed extra trailing dash ('-') symbols from the '_shelx_hkl_checksum' data
 item value.
;
